data_4082508
loop_
_publ_author_name
'de la Cruz Cruz, Jos\'e Ignacio'
'Ju\'arez-Saavedra, Patricia'
'Paz-Michel, Brenda'
'Leyva-Ramirez, Marco Antonio'
'Rajapakshe, Asha'
'Vannucci, Aaron K.'
'Lichtenberger, Dennis L.'
'Paz-Sandoval, M. Angeles'

_publ_contact_author
;     M.Angeles Paz-Sandoval
       
      Departamento de Qu\'imica
      Centro de Investigaci\'on y de Estudios Avanzados
      del Instituto Polit\'ecnico Nacional
      Apartado Postal 14-740
      07360 M\'exico, D.F.
      M\'exico
;
_publ_section_title
;
 Phosphine-Substituted (\h5-Pentadienyl) Manganese Carbonyl Complexes:
 Geometric Structures, Electronic Structures, and Energetic Properties of
 the Associative Substitution Mechanism, Including Isolation of the
 Slipped \h3-Pentadienyl Associative Intermediate
;
_journal_issue 1
_journal_name_full Organometallics
_journal_page_first 278
_journal_paper_doi 10.1021/om401017t
_journal_volume 33
_journal_year 2014
_chemical_absolute_configuration unk
_chemical_formula_moiety 'C14  H29  Mn1  O1  P2'
_chemical_formula_sum 'C14 H29 Mn O P2'
_chemical_formula_weight 330.25
_chemical_name_systematic
;
(2,4-dimethyl-\e^5 ^-pentadienyl)carbonyl(bis-trimethyl
phosphine)manganese 
;
_space_group_IT_number 33
_symmetry_cell_setting orthorhombic
_symmetry_Int_Tables_number 33
_symmetry_space_group_name_Hall 'P 2c -2ab'
_symmetry_space_group_name_H-M 'P b n 21'
_atom_sites_solution_hydrogens geom
_atom_sites_solution_primary direct
_atom_sites_solution_secondary difmap
_audit_conform_dict_location ftp://ftp.iucr.org/pub/cif_core.dic
_audit_conform_dict_name cif_core.dic
_audit_conform_dict_version 2.4.3
_audit_creation_date 2013-11-19
_audit_creation_method 'WinGX routine CIF_UPDATE'
_cell_angle_alpha 90
_cell_angle_beta 90
_cell_angle_gamma 90
_cell_formula_units_Z 4
_cell_length_a 10.2957(5)
_cell_length_b 12.8814(6)
_cell_length_c 13.1551(8)
_cell_measurement_reflns_used 600
_cell_measurement_temperature 172(2)
_cell_measurement_theta_max 14
_cell_measurement_theta_min 1
_cell_measurement_wavelength 0.71073
_cell_volume 1744.67(16)
_computing_cell_refinement 'hkl2000 software (Enraf-Nonius, 2000)'
_computing_data_collection 'hkl2000 software (Enraf-Nonius, 2000)'
_computing_data_reduction 'WinGx (Ferrugia Louis, 2000)'
_computing_molecular_graphics 'WinGx (Ferrugia Louis, 2000)'
_computing_publication_material 'SHELXL-97 (Sheldrick 2008)'
_computing_structure_refinement 'SHELXL-97 (Sheldrick 2008)'
_computing_structure_solution 'SHELXS-97(Sheldrick 2008)'
_diffrn_ambient_temperature 172(2)
_diffrn_detector_area_resol_mean 3
_diffrn_measured_fraction_theta_full 0.984
_diffrn_measured_fraction_theta_max 0.984
_diffrn_measurement_device_type 'Kappa CCD'
_diffrn_measurement_method \w/\f
_diffrn_radiation_monochromator graphite
_diffrn_radiation_probe x-ray
_diffrn_radiation_type MoK\a
_diffrn_radiation_wavelength 0.71073
_diffrn_reflns_av_R_equivalents 0.0761
_diffrn_reflns_av_unetI/netI 0.0832
_diffrn_reflns_limit_h_max 13
_diffrn_reflns_limit_h_min -13
_diffrn_reflns_limit_k_max 15
_diffrn_reflns_limit_k_min -16
_diffrn_reflns_limit_l_max 14
_diffrn_reflns_limit_l_min -17
_diffrn_reflns_number 11027
_diffrn_reflns_theta_full 27.47
_diffrn_reflns_theta_max 27.47
_diffrn_reflns_theta_min 4
_exptl_absorpt_coefficient_mu 0.929
_exptl_absorpt_correction_T_max 0.9128
_exptl_absorpt_correction_T_min 0.801
_exptl_absorpt_correction_type multi-scan
_exptl_absorpt_process_details
;
[c.f. r.h. blessing, acta cryst. (1995), a51, 33-38]
;
_exptl_crystal_colour yellow
_exptl_crystal_density_diffrn 1.257
_exptl_crystal_density_method 'not measured'
_exptl_crystal_description prism
_exptl_crystal_F_000 704
_exptl_crystal_size_max 0.25
_exptl_crystal_size_mid 0.11
_exptl_crystal_size_min 0.1
_refine_diff_density_max 0.287
_refine_diff_density_min -0.272
_refine_diff_density_rms 0.065
_refine_ls_abs_structure_details 'Flack H D (1983), Acta Cryst. A39, 876-881'
_refine_ls_abs_structure_Flack 0
_refine_ls_extinction_method none
_refine_ls_goodness_of_fit_ref 1.019
_refine_ls_hydrogen_treatment mixed
_refine_ls_matrix_type full
_refine_ls_number_constraints 0
_refine_ls_number_parameters 191
_refine_ls_number_reflns 3489
_refine_ls_number_restraints 1
_refine_ls_restrained_S_all 1.018
_refine_ls_R_factor_all 0.0745
_refine_ls_R_factor_gt 0.0443
_refine_ls_shift/su_max 0
_refine_ls_shift/su_mean 0
_refine_ls_structure_factor_coef Fsqd
_refine_ls_weighting_details 'calc w=1/[\s^2^(Fo^2^)+(0.0104P)^2^+0.4034P] where P=(Fo^2^+2Fc^2^)/3'
_refine_ls_weighting_scheme calc
_refine_ls_wR_factor_gt 0.0728
_refine_ls_wR_factor_ref 0.0816
_reflns_number_gt 2640
_reflns_number_total 3489
_reflns_threshold_expression >2sigma(I)
_cod_data_source_file om401017t_si_004.cif
_cod_data_source_block global
_cod_original_sg_symbol_H-M Pbn21
_cod_database_code 4082508

loop_
_symmetry_equiv_pos_as_xyz
'x, y, z'
'-x+1/2, y+1/2, z'
'x+1/2, -y+1/2, z+1/2'
'-x, -y, z+1/2'

loop_
_atom_site_label
_atom_site_type_symbol
_atom_site_fract_x
_atom_site_fract_y
_atom_site_fract_z
_atom_site_U_iso_or_equiv
_atom_site_adp_type
_atom_site_occupancy
_atom_site_symmetry_multiplicity
_atom_site_calc_flag
_atom_site_refinement_flags
C1 C 0.4492(5) 0.2848(4) 0.3300(4) 0.0393(10) Uani 1 1 d .
C2 C 0.3763(4) 0.1945(4) 0.3497(3) 0.0371(11) Uani 1 1 d .
C3 C 0.2666(3) 0.1945(3) 0.4130(3) 0.0345(9) Uani 1 1 d .
C4 C 0.2223(3) 0.2776(3) 0.4737(3) 0.0355(10) Uani 1 1 d .
C5 C 0.2821(4) 0.3763(3) 0.4767(4) 0.0361(10) Uani 1 1 d .
C6 C 0.4212(5) 0.0914(4) 0.3069(4) 0.0504(12) Uani 1 1 d .
H6A H 0.3828 0.081 0.2395 0.076 Uiso 1 1 calc R
H6B H 0.3936 0.0352 0.3523 0.076 Uiso 1 1 calc R
H6C H 0.5161 0.0913 0.3013 0.076 Uiso 1 1 calc R
C7 C 0.1057(3) 0.2571(4) 0.5416(4) 0.0528(12) Uani 1 1 d .
H7A H 0.0258 0.2753 0.5052 0.079 Uiso 1 1 calc R
H7B H 0.1126 0.2994 0.6033 0.079 Uiso 1 1 calc R
H7C H 0.1034 0.1835 0.5602 0.079 Uiso 1 1 calc R
C8 C 0.5442(3) 0.1552(3) 0.5005(4) 0.0371(9) Uani 1 1 d .
C9 C 0.3211(5) 0.0989(4) 0.6880(4) 0.0502(12) Uani 1 1 d .
H9A H 0.3187 0.0888 0.7618 0.075 Uiso 1 1 calc R
H9B H 0.3674 0.0408 0.6562 0.075 Uiso 1 1 calc R
H9C H 0.2322 0.1019 0.6615 0.075 Uiso 1 1 calc R
C10 C 0.3208(5) 0.3115(4) 0.7443(4) 0.0520(12) Uani 1 1 d .
H10A H 0.3265 0.2862 0.8144 0.078 Uiso 1 1 calc R
H10B H 0.2294 0.3169 0.7243 0.078 Uiso 1 1 calc R
H10C H 0.3619 0.38 0.7396 0.078 Uiso 1 1 calc R
C11 C 0.5524(4) 0.1956(4) 0.7325(4) 0.0534(13) Uani 1 1 d .
H11A H 0.6003 0.1376 0.7021 0.08 Uiso 1 1 calc R
H11B H 0.5288 0.1781 0.8026 0.08 Uiso 1 1 calc R
H11C H 0.607 0.2579 0.7323 0.08 Uiso 1 1 calc R
C12 C 0.5839(4) 0.4844(3) 0.4206(3) 0.0426(10) Uani 1 1 d .
H12A H 0.6513 0.5345 0.4394 0.064 Uiso 1 1 calc R
H12B H 0.4997 0.5196 0.4169 0.064 Uiso 1 1 calc R
H12C H 0.6047 0.4541 0.3541 0.064 Uiso 1 1 calc R
C13 C 0.5730(4) 0.4650(3) 0.6291(3) 0.0426(11) Uani 1 1 d .
H13A H 0.5863 0.4223 0.6899 0.064 Uiso 1 1 calc R
H13B H 0.4886 0.4999 0.6334 0.064 Uiso 1 1 calc R
H13C H 0.6421 0.517 0.6244 0.064 Uiso 1 1 calc R
C14 C 0.7468(3) 0.3423(3) 0.5194(4) 0.0410(10) Uani 1 1 d .
H14A H 0.7686 0.3051 0.4567 0.061 Uiso 1 1 calc R
H14B H 0.7612 0.2966 0.5779 0.061 Uiso 1 1 calc R
H14C H 0.802 0.4039 0.5256 0.061 Uiso 1 1 calc R
Mn1 Mn 0.43046(4) 0.25583(4) 0.49290(5) 0.02312(13) Uani 1 1 d .
O1 O 0.6207(3) 0.0880(2) 0.5080(3) 0.0642(9) Uani 1 1 d .
P1 P 0.40510(11) 0.22009(10) 0.65877(8) 0.0329(3) Uani 1 1 d .
P2 P 0.57669(8) 0.38175(7) 0.51572(7) 0.0292(3) Uani 1 1 d .
H1A H 0.405(3) 0.355(3) 0.311(3) 0.032(10) Uiso 1 1 d .
H1B H 0.526(5) 0.273(4) 0.296(4) 0.054(13) Uiso 1 1 d .
H3 H 0.223(3) 0.126(3) 0.418(3) 0.025(9) Uiso 1 1 d .
H5A H 0.307(3) 0.411(3) 0.420(3) 0.029(10) Uiso 1 1 d .
H5B H 0.252(3) 0.423(3) 0.535(3) 0.040(12) Uiso 1 1 d .

loop_
_atom_site_aniso_label
_atom_site_aniso_U_11
_atom_site_aniso_U_22
_atom_site_aniso_U_33
_atom_site_aniso_U_23
_atom_site_aniso_U_13
_atom_site_aniso_U_12
C1 0.048(3) 0.045(3) 0.026(2) -0.004(2) 0.0042(19) 0.003(2)
C2 0.037(2) 0.047(3) 0.027(2) -0.004(2) -0.0009(17) 0.005(2)
C3 0.028(2) 0.039(3) 0.036(2) 0.002(2) -0.0082(17) -0.0031(17)
C4 0.0228(16) 0.047(2) 0.037(3) 0.005(2) -0.0057(16) 0.0057(15)
C5 0.0313(19) 0.037(2) 0.040(3) 0.005(2) 0.0002(19) 0.0105(16)
C6 0.062(3) 0.047(3) 0.042(3) -0.021(2) 0.006(2) -0.007(2)
C7 0.0262(19) 0.076(3) 0.056(3) 0.004(3) 0.0064(17) 0.006(2)
C8 0.0306(18) 0.0346(19) 0.046(3) -0.003(3) 0.000(2) 0.0015(14)
C9 0.067(3) 0.041(3) 0.043(3) 0.009(2) -0.006(2) -0.025(2)
C10 0.072(3) 0.057(3) 0.028(2) -0.013(2) 0.016(2) -0.014(3)
C11 0.065(3) 0.056(3) 0.039(3) 0.016(2) -0.026(2) -0.017(2)
C12 0.048(3) 0.035(2) 0.045(3) 0.012(2) -0.001(2) -0.0054(19)
C13 0.049(3) 0.035(2) 0.044(3) -0.009(2) 0.008(2) -0.0065(19)
C14 0.0315(18) 0.034(2) 0.057(3) -0.004(2) 0.000(2) -0.0010(15)
Mn1 0.0226(2) 0.0243(2) 0.0224(2) -0.0005(3) -0.0002(3) 0.0023(2)
O1 0.0536(15) 0.0442(17) 0.095(3) -0.006(2) -0.009(2) 0.0245(13)
P1 0.0423(5) 0.0334(6) 0.0231(5) 0.0025(5) -0.0039(5) -0.0094(5)
P2 0.0283(4) 0.0260(5) 0.0333(7) 0.0008(5) 0.0038(5) 0.0002(4)

loop_
_atom_type_symbol
_atom_type_description
_atom_type_scat_dispersion_real
_atom_type_scat_dispersion_imag
_atom_type_scat_source
C C 0.0033 0.0016 'International Tables Vol C Tables 4.2.6.8 and 6.1.1.4'
H H 0 0 'International Tables Vol C Tables 4.2.6.8 and 6.1.1.4'
Mn Mn 0.3368 0.7283 'International Tables Vol C Tables 4.2.6.8 and 6.1.1.4'
O O 0.0106 0.006 'International Tables Vol C Tables 4.2.6.8 and 6.1.1.4'
P P 0.1023 0.0942 'International Tables Vol C Tables 4.2.6.8 and 6.1.1.4'

loop_
_geom_angle_atom_site_label_1
_geom_angle_atom_site_label_2
_geom_angle_atom_site_label_3
_geom_angle
C2 C1 Mn1 68.4(3)
C2 C1 H1A 122.0(19)
Mn1 C1 H1A 110(2)
C2 C1 H1B 115(3)
Mn1 C1 H1B 122(3)
H1A C1 H1B 113(4)
C3 C2 C1 122.5(4)
C3 C2 C6 117.8(4)
C1 C2 C6 119.6(4)
C3 C2 Mn1 71.6(2)
C1 C2 Mn1 73.4(3)
C6 C2 Mn1 125.3(3)
C2 C3 C4 126.6(4)
C2 C3 Mn1 69.9(2)
C4 C3 Mn1 72.4(2)
C2 C3 H3 114(2)
C4 C3 H3 120(2)
Mn1 C3 H3 131(2)
C3 C4 C5 123.9(4)
C3 C4 C7 117.1(4)
C5 C4 C7 118.9(4)
C3 C4 Mn1 69.5(2)
C5 C4 Mn1 71.5(2)
C7 C4 Mn1 133.4(3)
C4 C5 Mn1 70.7(2)
C4 C5 H5A 123(3)
Mn1 C5 H5A 104(2)
C4 C5 H5B 115(2)
Mn1 C5 H5B 124(2)
H5A C5 H5B 114(3)
C2 C6 H6A 109.5
C2 C6 H6B 109.5
H6A C6 H6B 109.5
C2 C6 H6C 109.5
H6A C6 H6C 109.5
H6B C6 H6C 109.5
C4 C7 H7A 109.5
C4 C7 H7B 109.5
H7A C7 H7B 109.5
C4 C7 H7C 109.5
H7A C7 H7C 109.5
H7B C7 H7C 109.5
O1 C8 Mn1 178.5(5)
P1 C9 H9A 109.5
P1 C9 H9B 109.5
H9A C9 H9B 109.5
P1 C9 H9C 109.5
H9A C9 H9C 109.5
H9B C9 H9C 109.5
P1 C10 H10A 109.5
P1 C10 H10B 109.5
H10A C10 H10B 109.5
P1 C10 H10C 109.5
H10A C10 H10C 109.5
H10B C10 H10C 109.5
P1 C11 H11A 109.5
P1 C11 H11B 109.5
H11A C11 H11B 109.5
P1 C11 H11C 109.5
H11A C11 H11C 109.5
H11B C11 H11C 109.5
P2 C12 H12A 109.5
P2 C12 H12B 109.5
H12A C12 H12B 109.5
P2 C12 H12C 109.5
H12A C12 H12C 109.5
H12B C12 H12C 109.5
P2 C13 H13A 109.5
P2 C13 H13B 109.5
H13A C13 H13B 109.5
P2 C13 H13C 109.5
H13A C13 H13C 109.5
H13B C13 H13C 109.5
P2 C14 H14A 109.5
P2 C14 H14B 109.5
H14A C14 H14B 109.5
P2 C14 H14C 109.5
H14A C14 H14C 109.5
H14B C14 H14C 109.5
C8 Mn1 C2 87.2(2)
C8 Mn1 C3 106.41(18)
C2 Mn1 C3 38.51(16)
C8 Mn1 C4 139.58(16)
C2 Mn1 C4 71.66(16)
C3 Mn1 C4 38.15(15)
C8 Mn1 C1 97.1(2)
C2 Mn1 C1 38.19(17)
C3 Mn1 C1 69.56(17)
C4 Mn1 C1 87.19(16)
C8 Mn1 C5 176.6(2)
C2 Mn1 C5 89.67(18)
C3 Mn1 C5 70.33(16)
C4 Mn1 C5 37.78(14)
C1 Mn1 C5 81.09(19)
C8 Mn1 P2 94.54(11)
C2 Mn1 P2 124.61(13)
C3 Mn1 P2 150.00(12)
C4 Mn1 P2 125.86(11)
C1 Mn1 P2 87.02(14)
C5 Mn1 P2 88.20(11)
C8 Mn1 P1 82.56(18)
C2 Mn1 P1 139.25(13)
C3 Mn1 P1 108.06(12)
C4 Mn1 P1 91.43(11)
C1 Mn1 P1 177.42(15)
C5 Mn1 P1 99.13(14)
P2 Mn1 P1 95.55(4)
C9 P1 C11 97.7(2)
C9 P1 C10 101.2(2)
C11 P1 C10 100.2(2)
C9 P1 Mn1 115.77(16)
C11 P1 Mn1 117.03(17)
C10 P1 Mn1 121.08(17)
C12 P2 C14 100.4(2)
C12 P2 C13 97.8(2)
C14 P2 C13 99.2(2)
C12 P2 Mn1 117.52(15)
C14 P2 Mn1 116.63(13)
C13 P2 Mn1 121.27(14)

loop_
_geom_bond_atom_site_label_1
_geom_bond_atom_site_label_2
_geom_bond_distance
C1 C2 1.408(7)
C1 Mn1 2.183(5)
C1 H1A 1.05(4)
C1 H1B 0.93(5)
C2 C3 1.404(6)
C2 C6 1.514(6)
C2 Mn1 2.117(4)
C3 C4 1.411(6)
C3 Mn1 2.139(4)
C3 H3 0.99(4)
C4 C5 1.413(5)
C4 C7 1.520(5)
C4 Mn1 2.177(3)
C5 Mn1 2.187(4)
C5 H5A 0.91(4)
C5 H5B 1.02(4)
C6 H6A 0.98
C6 H6B 0.98
C6 H6C 0.98
C7 H7A 0.98
C7 H7B 0.98
C7 H7C 0.98
C8 O1 1.175(4)
C8 Mn1 1.750(3)
C9 P1 1.826(4)
C9 H9A 0.98
C9 H9B 0.98
C9 H9C 0.98
C10 P1 1.845(5)
C10 H10A 0.98
C10 H10B 0.98
C10 H10C 0.98
C11 P1 1.827(4)
C11 H11A 0.98
C11 H11B 0.98
C11 H11C 0.98
C12 P2 1.822(4)
C12 H12A 0.98
C12 H12B 0.98
C12 H12C 0.98
C13 P2 1.837(4)
C13 H13A 0.98
C13 H13B 0.98
C13 H13C 0.98
C14 P2 1.825(3)
C14 H14A 0.98
C14 H14B 0.98
C14 H14C 0.98
Mn1 P2 2.2333(10)
Mn1 P1 2.2453(14)

loop_
_geom_torsion_atom_site_label_1
_geom_torsion_atom_site_label_2
_geom_torsion_atom_site_label_3
_geom_torsion_atom_site_label_4
_geom_torsion
Mn1 C1 C2 C3 54.5(4)
Mn1 C1 C2 C6 -121.6(4)
C1 C2 C3 C4 -7.6(7)
C6 C2 C3 C4 168.5(4)
Mn1 C2 C3 C4 47.7(4)
C1 C2 C3 Mn1 -55.3(4)
C6 C2 C3 Mn1 120.8(4)
C2 C3 C4 C5 2.0(6)
Mn1 C3 C4 C5 48.8(4)
C2 C3 C4 C7 -176.0(4)
Mn1 C3 C4 C7 -129.2(3)
C2 C3 C4 Mn1 -46.8(4)
C3 C4 C5 Mn1 -48.0(4)
C7 C4 C5 Mn1 130.0(4)
O1 C8 Mn1 C2 -161(12)
O1 C8 Mn1 C3 -127(12)
O1 C8 Mn1 C4 -104(12)
O1 C8 Mn1 C1 162(12)
O1 C8 Mn1 C5 -141(11)
O1 C8 Mn1 P2 74(12)
O1 C8 Mn1 P1 -21(12)
C3 C2 Mn1 C8 121.1(3)
C1 C2 Mn1 C8 -105.2(3)
C6 C2 Mn1 C8 9.6(4)
C1 C2 Mn1 C3 133.7(4)
C6 C2 Mn1 C3 -111.5(5)
C3 C2 Mn1 C4 -23.9(2)
C1 C2 Mn1 C4 109.7(3)
C6 C2 Mn1 C4 -135.4(4)
C3 C2 Mn1 C1 -133.7(4)
C6 C2 Mn1 C1 114.9(5)
C3 C2 Mn1 C5 -57.8(3)
C1 C2 Mn1 C5 75.9(3)
C6 C2 Mn1 C5 -169.2(4)
C3 C2 Mn1 P2 -145.3(2)
C1 C2 Mn1 P2 -11.7(3)
C6 C2 Mn1 P2 103.2(4)
C3 C2 Mn1 P1 45.9(3)
C1 C2 Mn1 P1 179.6(2)
C6 C2 Mn1 P1 -65.5(4)
C2 C3 Mn1 C8 -63.1(3)
C4 C3 Mn1 C8 155.5(3)
C4 C3 Mn1 C2 -141.4(4)
C2 C3 Mn1 C4 141.4(4)
C2 C3 Mn1 C1 28.5(3)
C4 C3 Mn1 C1 -112.9(3)
C2 C3 Mn1 C5 116.1(3)
C4 C3 Mn1 C5 -25.4(2)
C2 C3 Mn1 P2 69.4(3)
C4 C3 Mn1 P2 -72.1(3)
C2 C3 Mn1 P1 -150.4(2)
C4 C3 Mn1 P1 68.1(2)
C3 C4 Mn1 C8 -37.9(4)
C5 C4 Mn1 C8 -176.7(4)
C7 C4 Mn1 C8 70.6(5)
C3 C4 Mn1 C2 24.1(3)
C5 C4 Mn1 C2 -114.7(3)
C7 C4 Mn1 C2 132.6(4)
C5 C4 Mn1 C3 -138.8(4)
C7 C4 Mn1 C3 108.5(5)
C3 C4 Mn1 C1 59.8(3)
C5 C4 Mn1 C1 -79.1(3)
C7 C4 Mn1 C1 168.2(4)
C3 C4 Mn1 C5 138.8(4)
C7 C4 Mn1 C5 -112.7(5)
C3 C4 Mn1 P2 144.1(2)
C5 C4 Mn1 P2 5.2(3)
C7 C4 Mn1 P2 -107.5(4)
C3 C4 Mn1 P1 -118.0(2)
C5 C4 Mn1 P1 103.1(3)
C7 C4 Mn1 P1 -9.6(4)
C2 C1 Mn1 C8 76.2(3)
C2 C1 Mn1 C3 -28.7(3)
C2 C1 Mn1 C4 -63.4(3)
C2 C1 Mn1 C5 -101.0(3)
C2 C1 Mn1 P2 170.4(3)
C2 C1 Mn1 P1 -6(3)
C4 C5 Mn1 C8 40(4)
C4 C5 Mn1 C2 59.6(3)
C4 C5 Mn1 C3 25.6(2)
C4 C5 Mn1 C1 97.0(3)
C4 C5 Mn1 P2 -175.8(2)
C4 C5 Mn1 P1 -80.4(2)
C8 Mn1 P1 C9 -72.2(2)
C2 Mn1 P1 C9 4.6(3)
C3 Mn1 P1 C9 32.7(2)
C4 Mn1 P1 C9 67.6(2)
C1 Mn1 P1 C9 10(3)
C5 Mn1 P1 C9 104.8(2)
P2 Mn1 P1 C9 -166.1(2)
C8 Mn1 P1 C11 42.2(2)
C2 Mn1 P1 C11 119.0(3)
C3 Mn1 P1 C11 147.1(2)
C4 Mn1 P1 C11 -178.0(2)
C1 Mn1 P1 C11 124(3)
C5 Mn1 P1 C11 -140.8(2)
P2 Mn1 P1 C11 -51.72(19)
C8 Mn1 P1 C10 164.8(2)
C2 Mn1 P1 C10 -118.4(3)
C3 Mn1 P1 C10 -90.3(2)
C4 Mn1 P1 C10 -55.3(2)
C1 Mn1 P1 C10 -113(3)
C5 Mn1 P1 C10 -18.1(2)
P2 Mn1 P1 C10 70.94(19)
C8 Mn1 P2 C12 125.4(2)
C2 Mn1 P2 C12 35.8(2)
C3 Mn1 P2 C12 -9.3(3)
C4 Mn1 P2 C12 -55.8(2)
C1 Mn1 P2 C12 28.6(2)
C5 Mn1 P2 C12 -52.6(2)
P1 Mn1 P2 C12 -151.61(17)
C8 Mn1 P2 C14 6.1(3)
C2 Mn1 P2 C14 -83.6(2)
C3 Mn1 P2 C14 -128.7(3)
C4 Mn1 P2 C14 -175.1(2)
C1 Mn1 P2 C14 -90.8(2)
C5 Mn1 P2 C14 -171.9(2)
P1 Mn1 P2 C14 89.05(18)
C8 Mn1 P2 C13 -114.9(2)
C2 Mn1 P2 C13 155.4(2)
C3 Mn1 P2 C13 110.3(3)
C4 Mn1 P2 C13 63.9(2)
C1 Mn1 P2 C13 148.2(2)
C5 Mn1 P2 C13 67.1(2)
P1 Mn1 P2 C13 -31.94(18)
